data_7716849
loop_
_publ_author_name
'Dadmehr, Parvaneh'
'Bikas, Rahman'
'Lis, Tadeusz'

_publ_section_title
;
 Chemical CO2 fixation using a cyanido bridged heterometallic
 Zn(ii)--Mn(ii) 2D coordination polymer
;
_journal_issue 36
_journal_name_full 'Dalton Transactions'
_journal_page_first 15246
_journal_page_last 15257
_journal_paper_doi 10.1039/D4DT01630K
_journal_volume 53
_journal_year 2024
_chemical_formula_moiety 'C18 H13 Br N4 O Zn'
_chemical_formula_sum 'C18 H13 Br N4 O Zn'
_chemical_formula_weight 446.60
_space_group_crystal_system orthorhombic
_space_group_IT_number 19
_space_group_name_Hall 'P 2ac 2ab'
_space_group_name_H-M_alt 'P 21 21 21'
_atom_sites_solution_hydrogens geom
_audit_creation_method SHELXL-2013
_audit_update_record
;
2024-03-15 deposited with the CCDC.	2024-08-16 downloaded from the CCDC.
;
_cell_angle_alpha 90
_cell_angle_beta 90
_cell_angle_gamma 90
_cell_formula_units_Z 4
_cell_length_a 8.7892(19)
_cell_length_b 13.133(3)
_cell_length_c 16.077(4)
_cell_measurement_reflns_used 1458
_cell_measurement_temperature 80(2)
_cell_measurement_theta_max 20
_cell_measurement_theta_min 2
_cell_volume 1855.7(7)
_computing_cell_refinement 'CrysAlis RED; Oxford-Diffraction Poland, 2003'
_computing_data_collection 'CrysAlis CCD; Oxford-Diffraction Poland, 2003'
_computing_data_reduction 'CrysAlis RED; Oxford-Diffraction Poland, 2003'
_computing_structure_refinement 'SHELXL-2013 (Sheldrick, 2013)'
_computing_structure_solution 'SHELXS-97 (Sheldrick, 1990)'
_diffrn_ambient_temperature 80(2)
_diffrn_measured_fraction_theta_full 0.995
_diffrn_measured_fraction_theta_max 0.994
_diffrn_measurement_device_type 'Xcalibur, ccd camera Ruby'
_diffrn_measurement_method '\w scans'
_diffrn_radiation_type MoK\a
_diffrn_radiation_wavelength 0.71073
_diffrn_reflns_av_R_equivalents 0.1156
_diffrn_reflns_av_unetI/netI 0.3110
_diffrn_reflns_Laue_measured_fraction_full 0.995
_diffrn_reflns_Laue_measured_fraction_max 0.994
_diffrn_reflns_limit_h_max 10
_diffrn_reflns_limit_h_min -6
_diffrn_reflns_limit_k_max 15
_diffrn_reflns_limit_k_min -15
_diffrn_reflns_limit_l_max 19
_diffrn_reflns_limit_l_min -19
_diffrn_reflns_number 4979
_diffrn_reflns_point_group_measured_fraction_full 0.916
_diffrn_reflns_point_group_measured_fraction_max 0.915
_diffrn_reflns_theta_full 25.500
_diffrn_reflns_theta_max 25.540
_diffrn_reflns_theta_min 2.002
_diffrn_source 'Enhance (Mo) X-ray Source'
_exptl_absorpt_coefficient_mu 3.489
_exptl_absorpt_correction_T_max 0.923
_exptl_absorpt_correction_T_min 0.745
_exptl_absorpt_correction_type analytical
_exptl_absorpt_process_details
;
CrysAlis RED, Oxford Diffraction Ltd.,
Version 1.171.33.66 (release 28-04-2010 CrysAlis171 .NET)
(compiled Apr 28 2010,14:27:37)
Analytical numeric absorption correction using a multifaceted crystal
                        model based on expressions derived by R.C. Clark & J.S.
(Clark, R. C. & Reid, J. S. (1995). Acta Cryst. A51, 887-897)
;
_exptl_crystal_colour orange
_exptl_crystal_density_diffrn 1.599
_exptl_crystal_description block
_exptl_crystal_F_000 888
_exptl_crystal_size_max 0.140
_exptl_crystal_size_mid 0.040
_exptl_crystal_size_min 0.020
_refine_diff_density_max 1.448
_refine_diff_density_min -0.952
_refine_diff_density_rms 0.163
_refine_ls_abs_structure_details
;
 Flack x determined using 261 quotients [(I+)-(I-)]/[(I+)+(I-)]
 (Parsons and Flack (2004), Acta Cryst. A60, s61).
;
_refine_ls_abs_structure_Flack 0.03(3)
_refine_ls_extinction_method none
_refine_ls_goodness_of_fit_ref 0.963
_refine_ls_hydrogen_treatment constr
_refine_ls_matrix_type full
_refine_ls_number_parameters 142
_refine_ls_number_reflns 3173
_refine_ls_number_restraints 0
_refine_ls_restrained_S_all 0.963
_refine_ls_R_factor_all 0.2154
_refine_ls_R_factor_gt 0.0940
_refine_ls_shift/su_max 0.000
_refine_ls_shift/su_mean 0.000
_refine_ls_structure_factor_coef Fsqd
_refine_ls_weighting_details
;
 w=1/[\s^2^(Fo^2^)]
 where P=(Fo^2^+2Fc^2^)/3
;
_refine_ls_weighting_scheme calc
_refine_ls_wR_factor_gt 0.1313
_refine_ls_wR_factor_ref 0.1826
_reflns_Friedel_coverage 0.601
_reflns_Friedel_fraction_full 0.810
_reflns_Friedel_fraction_max 0.807
_reflns_number_gt 1378
_reflns_number_total 3173
_reflns_threshold_expression 'I > 2\s(I)'
_cod_data_source_file d4dt01630k2.cif
_cod_data_source_block b335-3ra
_cod_depositor_comments 'Adding full bibliography for 7716846--7716850.cif.'
_cod_database_code 7716849
_shelx_space_group_comment
;
The symmetry employed for this shelxl refinement is uniquely defined
by the following loop, which should always be used as a source of
symmetry information in preference to the above space-group names.
They are only intended as comments.
;
_shelx_estimated_absorpt_t_min 0.641
_shelx_estimated_absorpt_t_max 0.933
_shelxl_version_number 2013-2

loop_
_space_group_symop_operation_xyz
'x, y, z'
'-x+1/2, -y, z+1/2'
'-x, y+1/2, -z+1/2'
'x+1/2, -y+1/2, -z'

loop_
_atom_site_label
_atom_site_type_symbol
_atom_site_fract_x
_atom_site_fract_y
_atom_site_fract_z
_atom_site_U_iso_or_equiv
_atom_site_adp_type
_atom_site_occupancy
_atom_site_site_symmetry_order
_atom_site_calc_flag
_atom_site_refinement_flags_posn
_atom_site_refinement_flags_adp
_atom_site_refinement_flags_occupancy
_atom_site_disorder_assembly
_atom_site_disorder_group
Zn Zn 0.6489(3) 0.60513(16) 0.2465(2) 0.0263(7) Uani 1 1 d . . . . .
Br Br 0.4928(3) 0.56695(18) 0.36304(17) 0.0464(8) Uani 1 1 d . . . . .
O1 O 0.7807(15) 0.7280(9) 0.2905(9) 0.018(3) Uani 1 1 d . . . . .
C1 C 0.916(2) 0.8768(12) 0.2451(17) 0.018(3) Uani 1 1 d . . . . .
C2 C 0.924(2) 0.9620(13) 0.1995(14) 0.018(3) Uani 1 1 d . . . . .
H2 H 0.8443 0.9771 0.1612 0.022 Uiso 1 1 calc R U . . .
C3 C 1.046(2) 1.0292(14) 0.2076(13) 0.018(3) Uani 1 1 d . . . . .
H3 H 1.0504 1.0879 0.1731 0.021 Uiso 1 1 calc R U . . .
N4 N 1.1566(19) 1.0130(10) 0.2620(12) 0.018(3) Uani 1 1 d . . . . .
C5 C 1.146(2) 0.9287(15) 0.3128(15) 0.035(7) Uani 1 1 d . . . . .
H5 H 1.2218 0.9182 0.3539 0.042 Uiso 1 1 calc R U . . .
C6 C 1.030(2) 0.8595(13) 0.3067(14) 0.021(3) Uani 1 1 d . . . . .
H6 H 1.0256 0.8018 0.3423 0.025 Uiso 1 1 calc R U . . .
C7 C 0.804(2) 0.7908(14) 0.2317(15) 0.021(3) Uani 1 1 d . . . . .
N1 N 0.7496(19) 0.7893(12) 0.1548(12) 0.021(3) Uani 1 1 d . . . . .
N2 N 0.654(2) 0.7054(11) 0.1475(12) 0.021(3) Uani 1 1 d . . . . .
C8 C 0.612(2) 0.6751(14) 0.0725(15) 0.021(3) Uani 1 1 d . . . . .
C11 C 0.520(2) 0.5814(13) 0.0788(13) 0.021(3) Uani 1 1 d . . . . .
N3 N 0.520(2) 0.5282(10) 0.1476(11) 0.021(3) Uani 1 1 d . . . . .
C31 C 0.445(2) 0.4392(14) 0.1542(15) 0.027(3) Uani 1 1 d . . . . .
H31 H 0.4451 0.4017 0.2047 0.033 Uiso 1 1 calc R U . . .
C41 C 0.367(2) 0.4041(15) 0.0856(14) 0.027(3) Uani 1 1 d . . . . .
H41 H 0.3175 0.3399 0.0892 0.033 Uiso 1 1 calc R U . . .
C51 C 0.357(3) 0.4561(14) 0.0141(14) 0.027(3) Uani 1 1 d . . . . .
H51 H 0.2984 0.4326 -0.0318 0.033 Uiso 1 1 calc R U . . .
C61 C 0.438(2) 0.5477(14) 0.0120(15) 0.027(3) Uani 1 1 d . . . . .
H61 H 0.4365 0.5875 -0.0373 0.033 Uiso 1 1 calc R U . . .
C12 C 0.643(3) 0.7289(15) -0.0062(15) 0.027(3) Uani 1 1 d . . . . .
C22 C 0.718(2) 0.6774(16) -0.0652(15) 0.027(3) Uani 1 1 d . . . . .
H22 H 0.7474 0.6089 -0.0547 0.032 Uiso 1 1 calc R U . . .
C32 C 0.756(2) 0.7209(16) -0.1413(16) 0.027(3) Uani 1 1 d . . . . .
H32 H 0.8180 0.6845 -0.1795 0.032 Uiso 1 1 calc R U . . .
C42 C 0.704(2) 0.8168(15) -0.1618(16) 0.027(3) Uani 1 1 d . . . . .
H42 H 0.7209 0.8464 -0.2149 0.032 Uiso 1 1 calc R U . . .
C52 C 0.621(3) 0.8687(17) -0.0977(16) 0.036(7) Uani 1 1 d . . . . .
H52 H 0.5870 0.9360 -0.1089 0.043 Uiso 1 1 calc R U . . .
C62 C 0.588(2) 0.8281(14) -0.0215(15) 0.023(6) Uani 1 1 d . . . . .
H62 H 0.5319 0.8647 0.0191 0.027 Uiso 1 1 calc R U . . .

loop_
_atom_site_aniso_label
_atom_site_aniso_U_11
_atom_site_aniso_U_22
_atom_site_aniso_U_33
_atom_site_aniso_U_23
_atom_site_aniso_U_13
_atom_site_aniso_U_12
Zn 0.0216(14) 0.0183(11) 0.0390(17) 0.0010(15) 0.0010(19) -0.0012(13)
Br 0.0369(16) 0.0503(14) 0.0519(18) 0.0017(14) 0.0078(19) -0.0117(16)
O1 0.009(6) 0.013(5) 0.033(7) 0.000(5) -0.004(6) 0.006(5)
C1 0.009(6) 0.013(5) 0.033(7) 0.000(5) -0.004(6) 0.006(5)
C2 0.009(6) 0.013(5) 0.033(7) 0.000(5) -0.004(6) 0.006(5)
C3 0.012(8) 0.012(6) 0.029(10) 0.005(6) 0.000(8) -0.006(7)
N4 0.012(8) 0.012(6) 0.029(10) 0.005(6) 0.000(8) -0.006(7)
C5 0.019(13) 0.034(13) 0.052(18) 0.001(13) -0.023(14) 0.002(14)
C6 0.017(6) 0.014(4) 0.032(7) -0.004(5) 0.011(6) -0.003(5)
C7 0.017(6) 0.014(4) 0.032(7) -0.004(5) 0.011(6) -0.003(5)
N1 0.017(6) 0.014(4) 0.032(7) -0.004(5) 0.011(6) -0.003(5)
N2 0.017(6) 0.014(4) 0.032(7) -0.004(5) 0.011(6) -0.003(5)
C8 0.019(7) 0.023(6) 0.020(7) -0.005(5) 0.009(8) 0.006(7)
C11 0.019(7) 0.023(6) 0.020(7) -0.005(5) 0.009(8) 0.006(7)
N3 0.019(7) 0.023(6) 0.020(7) -0.005(5) 0.009(8) 0.006(7)
C31 0.022(7) 0.024(6) 0.036(8) -0.002(6) 0.005(7) -0.006(6)
C41 0.022(7) 0.024(6) 0.036(8) -0.002(6) 0.005(7) -0.006(6)
C51 0.022(7) 0.024(6) 0.036(8) -0.002(6) 0.005(7) -0.006(6)
C61 0.022(7) 0.024(6) 0.036(8) -0.002(6) 0.005(7) -0.006(6)
C12 0.015(7) 0.036(7) 0.029(8) 0.002(6) -0.009(7) -0.012(6)
C22 0.015(7) 0.036(7) 0.029(8) 0.002(6) -0.009(7) -0.012(6)
C32 0.015(7) 0.036(7) 0.029(8) 0.002(6) -0.009(7) -0.012(6)
C42 0.015(7) 0.036(7) 0.029(8) 0.002(6) -0.009(7) -0.012(6)
C52 0.023(16) 0.052(16) 0.034(17) 0.016(14) -0.014(15) -0.014(13)
C62 0.027(16) 0.020(11) 0.021(15) -0.004(11) 0.002(13) -0.012(11)

loop_
_atom_type_symbol
_atom_type_description
_atom_type_scat_dispersion_real
_atom_type_scat_dispersion_imag
_atom_type_scat_source
C C 0.0033 0.0016 'International Tables Vol C Tables 4.2.6.8 and 6.1.1.4'
H H 0.0000 0.0000 'International Tables Vol C Tables 4.2.6.8 and 6.1.1.4'
N N 0.0061 0.0033 'International Tables Vol C Tables 4.2.6.8 and 6.1.1.4'
O O 0.0106 0.0060 'International Tables Vol C Tables 4.2.6.8 and 6.1.1.4'
Zn Zn 0.2839 1.4301 'International Tables Vol C Tables 4.2.6.8 and 6.1.1.4'
Br Br -0.2901 2.4595 'International Tables Vol C Tables 4.2.6.8 and 6.1.1.4'

loop_
_geom_angle_atom_site_label_1
_geom_angle_atom_site_label_2
_geom_angle_atom_site_label_3
_geom_angle
_geom_angle_site_symmetry_1
_geom_angle_site_symmetry_3
_geom_angle_publ_flag
N2 Zn N4 107.5(7) . 3_745 ?
N2 Zn O1 76.1(6) . . ?
N4 Zn O1 90.9(6) 3_745 . ?
N2 Zn N3 75.3(7) . . ?
N4 Zn N3 96.2(6) 3_745 . ?
O1 Zn N3 151.3(6) . . ?
N2 Zn Br 139.0(5) . . ?
N4 Zn Br 113.6(5) 3_745 . ?
O1 Zn Br 102.4(4) . . ?
N3 Zn Br 100.1(5) . . ?
C7 O1 Zn 109.7(13) . . ?
C2 C1 C6 118.7(18) . . ?
C2 C1 C7 125(2) . . ?
C6 C1 C7 115.8(17) . . ?
C1 C2 C3 121(2) . . ?
C1 C2 H2 119.6 . . ?
C3 C2 H2 119.6 . . ?
N4 C3 C2 121.7(18) . . ?
N4 C3 H3 119.2 . . ?
C2 C3 H3 119.2 . . ?
C3 N4 C5 118.0(18) . . ?
C3 N4 Zn 117.5(13) . 3_755 ?
C5 N4 Zn 124.0(15) . 3_755 ?
C6 C5 N4 123(2) . . ?
C6 C5 H5 118.6 . . ?
N4 C5 H5 118.6 . . ?
C5 C6 C1 117.7(18) . . ?
C5 C6 H6 121.1 . . ?
C1 C6 H6 121.1 . . ?
O1 C7 N1 128.6(19) . . ?
O1 C7 C1 119(2) . . ?
N1 C7 C1 112(2) . . ?
C7 N1 N2 108.0(17) . . ?
C8 N2 N1 118.9(18) . . ?
C8 N2 Zn 120.4(13) . . ?
N1 N2 Zn 116.9(14) . . ?
N2 C8 C11 109.9(19) . . ?
N2 C8 C12 126.0(19) . . ?
C11 C8 C12 124(2) . . ?
N3 C11 C61 119(2) . . ?
N3 C11 C8 120(2) . . ?
C61 C11 C8 120(2) . . ?
C11 N3 C31 122(2) . . ?
C11 N3 Zn 111.4(13) . . ?
C31 N3 Zn 126.6(15) . . ?
N3 C31 C41 118(2) . . ?
N3 C31 H31 120.9 . . ?
C41 C31 H31 120.9 . . ?
C51 C41 C31 123(2) . . ?
C51 C41 H41 118.4 . . ?
C31 C41 H41 118.4 . . ?
C41 C51 C61 115(2) . . ?
C41 C51 H51 122.4 . . ?
C61 C51 H51 122.4 . . ?
C11 C61 C51 122(2) . . ?
C11 C61 H61 119.0 . . ?
C51 C61 H61 119.0 . . ?
C22 C12 C62 121(2) . . ?
C22 C12 C8 117(2) . . ?
C62 C12 C8 122(2) . . ?
C12 C22 C32 122(2) . . ?
C12 C22 H22 118.9 . . ?
C32 C22 H22 118.9 . . ?
C42 C32 C22 120(2) . . ?
C42 C32 H32 119.8 . . ?
C22 C32 H32 119.8 . . ?
C32 C42 C52 116(2) . . ?
C32 C42 H42 122.2 . . ?
C52 C42 H42 122.2 . . ?
C62 C52 C42 124(2) . . ?
C62 C52 H52 117.8 . . ?
C42 C52 H52 117.8 . . ?
C52 C62 C12 116(2) . . ?
C52 C62 H62 121.8 . . ?
C12 C62 H62 121.8 . . ?

loop_
_geom_bond_atom_site_label_1
_geom_bond_atom_site_label_2
_geom_bond_distance
_geom_bond_site_symmetry_2
_geom_bond_publ_flag
Zn N2 2.066(17) . ?
Zn N4 2.099(15) 3_745 ?
Zn O1 2.108(12) . ?
Zn N3 2.198(17) . ?
Zn Br 2.375(4) . ?
O1 C7 1.27(2) . ?
C1 C2 1.34(3) . ?
C1 C6 1.43(3) . ?
C1 C7 1.51(2) . ?
C2 C3 1.40(2) . ?
C2 H2 0.9500 . ?
C3 N4 1.32(2) . ?
C3 H3 0.9500 . ?
N4 C5 1.38(2) . ?
N4 Zn 2.099(15) 3_755 ?
C5 C6 1.37(3) . ?
C5 H5 0.9500 . ?
C6 H6 0.9500 . ?
C7 N1 1.33(3) . ?
N1 N2 1.39(2) . ?
N2 C8 1.32(3) . ?
C8 C11 1.47(3) . ?
C8 C12 1.47(3) . ?
C11 N3 1.31(2) . ?
C11 C61 1.37(3) . ?
N3 C31 1.35(2) . ?
C31 C41 1.38(3) . ?
C31 H31 0.9500 . ?
C41 C51 1.34(3) . ?
C41 H41 0.9500 . ?
C51 C61 1.40(3) . ?
C51 H51 0.9500 . ?
C61 H61 0.9500 . ?
C12 C22 1.34(3) . ?
C12 C62 1.41(3) . ?
C22 C32 1.39(3) . ?
C22 H22 0.9500 . ?
C32 C42 1.38(3) . ?
C32 H32 0.9500 . ?
C42 C52 1.43(3) . ?
C42 H42 0.9500 . ?
C52 C62 1.37(3) . ?
C52 H52 0.9500 . ?
C62 H62 0.9500 . ?

loop_
_geom_hbond_atom_site_label_D
_geom_hbond_atom_site_label_H
_geom_hbond_atom_site_label_A
_geom_hbond_distance_DH
_geom_hbond_distance_HA
_geom_hbond_distance_DA
_geom_hbond_angle_DHA
_geom_hbond_site_symmetry_A
C3 H3 O1 0.95 2.44 3.02(2) 119.8 3_755
